data_2230930
loop_
_publ_author_name
'Suleiman Gwaram, Nura'
'Khaledi, Hamid'
'Mohd Ali, Hapipah'

_publ_section_title
;
 Aqua{2-(morpholin-4-yl)-<i>N</i>-[1-(2-pyridyl)ethylidene]ethanamine-\k^3^<i>N</i>,<i>N</i>',<i>N</i>''}bis(thiocyanato-\k<i>N</i>)manganese(II)
;
_journal_coeditor_code XU5237
_journal_issue 7
_journal_name_full 'Acta Crystallographica Section E'
_journal_page_first m928
_journal_paper_doi 10.1107/S1600536811022124
_journal_volume 67
_journal_year 2011
_chemical_formula_iupac '[Mn (N C S)2 (C13 H19 N3 O) (H2 O)]'
_chemical_formula_moiety 'C15 H21 Mn N5 O2 S2'
_chemical_formula_sum 'C15 H21 Mn N5 O2 S2'
_chemical_formula_weight 422.43
_chemical_name_systematic
;
Aqua{2-(morpholin-4-yl)-<i>N</i>-[1-(2-pyridyl)ethylidene]ethanamine-
\k^3^<i>N</i>,<i>N</i>',<i>N</i>''}bis(thiocyanato-\k<i>N</i>)manganese(II)
;
_space_group_IT_number 14
_symmetry_cell_setting monoclinic
_symmetry_space_group_name_Hall '-P 2ybc'
_symmetry_space_group_name_H-M 'P 1 21/c 1'
_atom_sites_solution_hydrogens geom
_atom_sites_solution_primary direct
_atom_sites_solution_secondary difmap
_audit_creation_method SHELXL-97
_cell_angle_alpha 90.00
_cell_angle_beta 91.149(3)
_cell_angle_gamma 90.00
_cell_formula_units_Z 4
_cell_length_a 7.1837(13)
_cell_length_b 22.408(4)
_cell_length_c 12.112(2)
_cell_measurement_reflns_used 2405
_cell_measurement_temperature 100(2)
_cell_measurement_theta_max 27.02
_cell_measurement_theta_min 2.48
_cell_volume 1949.3(6)
_computing_cell_refinement 'SAINT (Bruker, 2007)'
_computing_data_collection 'APEX2 (Bruker, 2007)'
_computing_data_reduction 'SAINT (Bruker, 2007)'
_computing_molecular_graphics 'XSEED (Barbour, 2001)'
_computing_publication_material 'SHELXL97 (Sheldrick, 2008) and publCIF (Westrip, 2010)'
_computing_structure_refinement 'SHELXL97 (Sheldrick, 2008)'
_computing_structure_solution 'SHELXS97 (Sheldrick, 2008)'
_diffrn_ambient_temperature 100(2)
_diffrn_measured_fraction_theta_full 0.995
_diffrn_measured_fraction_theta_max 0.995
_diffrn_measurement_device_type 'Bruker APEXII CCD'
_diffrn_measurement_method '\f and \w scans'
_diffrn_radiation_monochromator graphite
_diffrn_radiation_source 'fine-focus sealed tube'
_diffrn_radiation_type MoK\a
_diffrn_radiation_wavelength 0.71073
_diffrn_reflns_av_R_equivalents 0.0398
_diffrn_reflns_av_sigmaI/netI 0.0501
_diffrn_reflns_limit_h_max 9
_diffrn_reflns_limit_h_min -9
_diffrn_reflns_limit_k_max 15
_diffrn_reflns_limit_k_min -28
_diffrn_reflns_limit_l_max 15
_diffrn_reflns_limit_l_min -13
_diffrn_reflns_number 11816
_diffrn_reflns_theta_full 27.00
_diffrn_reflns_theta_max 27.00
_diffrn_reflns_theta_min 1.82
_exptl_absorpt_coefficient_mu 0.910
_exptl_absorpt_correction_T_max 0.9308
_exptl_absorpt_correction_T_min 0.8462
_exptl_absorpt_correction_type multi-scan
_exptl_absorpt_process_details '(SADABS; Sheldrick, 1996)'
_exptl_crystal_colour brown
_exptl_crystal_density_diffrn 1.439
_exptl_crystal_density_method 'not measured'
_exptl_crystal_description prismatic
_exptl_crystal_F_000 876
_exptl_crystal_size_max 0.19
_exptl_crystal_size_mid 0.16
_exptl_crystal_size_min 0.08
_refine_diff_density_max 0.334
_refine_diff_density_min -0.463
_refine_ls_extinction_method none
_refine_ls_goodness_of_fit_ref 1.014
_refine_ls_hydrogen_treatment mixed
_refine_ls_matrix_type full
_refine_ls_number_parameters 233
_refine_ls_number_reflns 4235
_refine_ls_number_restraints 3
_refine_ls_restrained_S_all 1.015
_refine_ls_R_factor_all 0.0581
_refine_ls_R_factor_gt 0.0366
_refine_ls_shift/su_max 0.010
_refine_ls_shift/su_mean 0.000
_refine_ls_structure_factor_coef Fsqd
_refine_ls_weighting_details 'calc w=1/[\s^2^(Fo^2^)+(0.0302P)^2^+0.8463P] where P=(Fo^2^+2Fc^2^)/3'
_refine_ls_weighting_scheme calc
_refine_ls_wR_factor_gt 0.0721
_refine_ls_wR_factor_ref 0.0816
_reflns_number_gt 3197
_reflns_number_total 4235
_reflns_threshold_expression >2sigma(I)
_cod_data_source_file xu5237.cif
_cod_data_source_block I
_cod_original_sg_symbol_H-M 'P 21/c'
_cod_database_code 2230930
_cod_database_fobs_code 2230930

loop_
_symmetry_equiv_pos_as_xyz
'x, y, z'
'-x, y+1/2, -z+1/2'
'-x, -y, -z'
'x, -y-1/2, z-1/2'

loop_
_atom_site_type_symbol
_atom_site_label
_atom_site_fract_x
_atom_site_fract_y
_atom_site_fract_z
_atom_site_U_iso_or_equiv
_atom_site_adp_type
_atom_site_calc_flag
_atom_site_refinement_flags
_atom_site_occupancy
_atom_site_symmetry_multiplicity
_atom_site_disorder_assembly
_atom_site_disorder_group
Mn Mn1 0.32353(4) 0.376455(15) 0.71236(3) 0.01469(10) Uani d . 1 1 . .
S S1 -0.15046(9) 0.22409(3) 0.71859(8) 0.0455(2) Uani d . 1 1 . .
S S2 0.08739(9) 0.56599(3) 0.84034(6) 0.03342(18) Uani d U 1 1 . .
O O1 0.3684(2) 0.29611(7) 1.04053(13) 0.0274(4) Uani d . 1 1 . .
O O2 0.4538(2) 0.28777(8) 0.69253(14) 0.0240(4) Uani d D 1 1 . .
H H2A 0.562(3) 0.2763(11) 0.701(2) 0.029 Uiso d D 1 1 . .
H H2B 0.406(3) 0.2628(10) 0.6508(19) 0.029 Uiso d D 1 1 . .
N N1 0.3511(2) 0.38231(8) 0.52518(15) 0.0193(4) Uani d . 1 1 . .
N N2 0.5890(2) 0.42204(8) 0.67754(15) 0.0167(4) Uani d . 1 1 . .
N N3 0.4725(2) 0.38883(8) 0.88902(15) 0.0159(4) Uani d . 1 1 . .
N N4 0.0713(3) 0.32585(10) 0.71154(18) 0.0291(5) Uani d . 1 1 . .
N N5 0.1827(3) 0.45968(9) 0.73672(16) 0.0216(4) Uani d . 1 1 . .
C C1 0.2350(3) 0.35789(11) 0.4504(2) 0.0263(6) Uani d . 1 1 . .
H H1 0.1197 0.3424 0.4745 0.032 Uiso calc R 1 1 . .
C C2 0.2752(4) 0.35409(12) 0.3394(2) 0.0341(6) Uani d . 1 1 . .
H H2 0.1883 0.3371 0.2883 0.041 Uiso calc R 1 1 . .
C C3 0.4436(4) 0.37543(13) 0.3045(2) 0.0375(7) Uani d . 1 1 . .
H H3 0.4762 0.3724 0.2291 0.045 Uiso calc R 1 1 . .
C C4 0.5648(4) 0.40130(12) 0.3805(2) 0.0305(6) Uani d . 1 1 . .
H H4 0.6811 0.4167 0.3578 0.037 Uiso calc R 1 1 . .
C C5 0.5147(3) 0.40447(10) 0.49019(19) 0.0199(5) Uani d . 1 1 . .
C C6 0.6389(3) 0.43017(11) 0.57811(19) 0.0206(5) Uani d . 1 1 . .
C C7 0.8112(3) 0.46256(13) 0.5449(2) 0.0345(7) Uani d . 1 1 . .
H H7A 0.8537 0.4885 0.6054 0.052 Uiso calc R 1 1 . .
H H7B 0.7838 0.4868 0.4791 0.052 Uiso calc R 1 1 . .
H H7C 0.9089 0.4336 0.5283 0.052 Uiso calc R 1 1 . .
C C8 0.6995(3) 0.44329(11) 0.77211(19) 0.0217(5) Uani d . 1 1 . .
H H8A 0.7483 0.4837 0.7568 0.026 Uiso calc R 1 1 . .
H H8B 0.8065 0.4163 0.7858 0.026 Uiso calc R 1 1 . .
C C9 0.5774(3) 0.44504(10) 0.87324(19) 0.0197(5) Uani d . 1 1 . .
H H9A 0.6566 0.4526 0.9396 0.024 Uiso calc R 1 1 . .
H H9B 0.4882 0.4785 0.8656 0.024 Uiso calc R 1 1 . .
C C10 0.6016(3) 0.34062(10) 0.92493(19) 0.0209(5) Uani d . 1 1 . .
H H10A 0.6755 0.3543 0.9900 0.025 Uiso calc R 1 1 . .
H H10B 0.6889 0.3319 0.8649 0.025 Uiso calc R 1 1 . .
C C11 0.4980(3) 0.28452(11) 0.95414(19) 0.0250(6) Uani d . 1 1 . .
H H11A 0.4299 0.2694 0.8880 0.030 Uiso calc R 1 1 . .
H H11B 0.5877 0.2535 0.9788 0.030 Uiso calc R 1 1 . .
C C12 0.2375(3) 0.34069(11) 1.0051(2) 0.0245(5) Uani d . 1 1 . .
H H12A 0.1470 0.3480 1.0642 0.029 Uiso calc R 1 1 . .
H H12B 0.1681 0.3265 0.9388 0.029 Uiso calc R 1 1 . .
C C13 0.3372(3) 0.39803(10) 0.97860(19) 0.0209(5) Uani d . 1 1 . .
H H13A 0.2450 0.4286 0.9555 0.025 Uiso calc R 1 1 . .
H H13B 0.4037 0.4128 1.0456 0.025 Uiso calc R 1 1 . .
C C14 -0.0226(3) 0.28415(11) 0.7138(2) 0.0227(5) Uani d . 1 1 . .
C C15 0.1420(3) 0.50395(10) 0.78071(18) 0.0158(4) Uani d U 1 1 . .

loop_
_atom_site_aniso_label
_atom_site_aniso_U_11
_atom_site_aniso_U_22
_atom_site_aniso_U_33
_atom_site_aniso_U_12
_atom_site_aniso_U_13
_atom_site_aniso_U_23
Mn1 0.01428(16) 0.01413(18) 0.01570(18) -0.00171(13) 0.00136(12) -0.00224(14)
S1 0.0221(3) 0.0171(3) 0.0974(7) -0.0034(3) 0.0035(4) -0.0039(4)
S2 0.0328(3) 0.0233(4) 0.0442(4) 0.0049(3) 0.0016(3) -0.0134(3)
O1 0.0381(10) 0.0239(10) 0.0206(9) 0.0099(8) 0.0089(7) 0.0075(7)
O2 0.0243(9) 0.0218(10) 0.0255(10) 0.0047(7) -0.0053(7) -0.0081(7)
N1 0.0207(9) 0.0191(11) 0.0179(10) 0.0029(8) -0.0024(8) -0.0006(8)
N2 0.0151(8) 0.0190(11) 0.0159(10) -0.0024(7) -0.0013(7) 0.0015(8)
N3 0.0214(9) 0.0126(10) 0.0137(10) 0.0024(7) 0.0012(7) -0.0006(8)
N4 0.0211(10) 0.0268(13) 0.0394(13) -0.0052(9) 0.0034(9) -0.0048(10)
N5 0.0197(9) 0.0214(11) 0.0238(11) 0.0021(8) -0.0002(8) -0.0008(9)
C1 0.0291(13) 0.0203(14) 0.0291(15) 0.0032(10) -0.0088(11) -0.0027(11)
C2 0.0542(17) 0.0258(15) 0.0216(15) 0.0046(13) -0.0162(13) -0.0041(11)
C3 0.0604(19) 0.0378(17) 0.0142(13) 0.0062(14) 0.0003(12) 0.0011(12)
C4 0.0399(15) 0.0308(15) 0.0211(14) 0.0036(12) 0.0053(11) 0.0064(11)
C5 0.0235(11) 0.0179(13) 0.0182(12) 0.0043(9) 0.0006(9) 0.0035(10)
C6 0.0180(10) 0.0217(13) 0.0224(13) 0.0016(9) 0.0011(9) 0.0076(10)
C7 0.0211(12) 0.0511(19) 0.0314(16) -0.0071(12) 0.0020(11) 0.0174(13)
C8 0.0202(11) 0.0221(13) 0.0225(13) -0.0067(9) -0.0040(9) 0.0006(10)
C9 0.0249(11) 0.0155(12) 0.0185(13) -0.0034(9) -0.0067(9) -0.0020(9)
C10 0.0238(11) 0.0203(13) 0.0187(13) 0.0043(10) -0.0001(9) -0.0017(10)
C11 0.0370(13) 0.0202(14) 0.0181(13) 0.0080(11) 0.0065(11) 0.0040(10)
C12 0.0318(13) 0.0247(14) 0.0175(13) 0.0078(10) 0.0075(10) 0.0062(10)
C13 0.0302(12) 0.0186(13) 0.0140(12) 0.0069(10) 0.0038(10) 0.0008(9)
C14 0.0154(10) 0.0222(14) 0.0306(14) 0.0023(10) 0.0007(10) -0.0049(11)
C15 0.0137(10) 0.0179(10) 0.0158(12) 0.0012(8) -0.0006(8) 0.0028(8)

loop_
_atom_type_symbol
_atom_type_description
_atom_type_scat_dispersion_real
_atom_type_scat_dispersion_imag
_atom_type_scat_source
C C 0.0033 0.0016 'International Tables Vol C Tables 4.2.6.8 and 6.1.1.4'
H H 0.0000 0.0000 'International Tables Vol C Tables 4.2.6.8 and 6.1.1.4'
N N 0.0061 0.0033 'International Tables Vol C Tables 4.2.6.8 and 6.1.1.4'
Mn Mn 0.3368 0.7283 'International Tables Vol C Tables 4.2.6.8 and 6.1.1.4'
O O 0.0106 0.0060 'International Tables Vol C Tables 4.2.6.8 and 6.1.1.4'
S S 0.1246 0.1234 'International Tables Vol C Tables 4.2.6.8 and 6.1.1.4'

loop_
_geom_angle_atom_site_label_1
_geom_angle_atom_site_label_2
_geom_angle_atom_site_label_3
_geom_angle_site_symmetry_1
_geom_angle_site_symmetry_3
_geom_angle
_geom_angle_publ_flag
N4 Mn1 N5 . . 93.43(8) ?
N4 Mn1 N2 . . 168.07(8) ?
N5 Mn1 N2 . . 92.03(7) ?
N4 Mn1 O2 . . 83.30(7) ?
N5 Mn1 O2 . . 176.33(7) ?
N2 Mn1 O2 . . 91.49(7) ?
N4 Mn1 N1 . . 96.67(8) ?
N5 Mn1 N1 . . 97.88(7) ?
N2 Mn1 N1 . . 72.05(7) ?
O2 Mn1 N1 . . 84.17(7) ?
N4 Mn1 N3 . . 115.48(7) ?
N5 Mn1 N3 . . 88.85(7) ?
N2 Mn1 N3 . . 75.21(6) ?
O2 Mn1 N3 . . 91.07(6) ?
N1 Mn1 N3 . . 146.75(7) ?
C12 O1 C11 . . 109.80(17) ?
Mn1 O2 H2A . . 132.0(19) ?
Mn1 O2 H2B . . 120.5(19) ?
H2A O2 H2B . . 104(3) ?
C1 N1 C5 . . 118.2(2) ?
C1 N1 Mn1 . . 125.76(16) ?
C5 N1 Mn1 . . 115.18(14) ?
C6 N2 C8 . . 122.36(19) ?
C6 N2 Mn1 . . 120.36(15) ?
C8 N2 Mn1 . . 117.27(13) ?
C9 N3 C10 . . 109.89(17) ?
C9 N3 C13 . . 108.54(17) ?
C10 N3 C13 . . 107.53(17) ?
C9 N3 Mn1 . . 101.71(12) ?
C10 N3 Mn1 . . 116.38(13) ?
C13 N3 Mn1 . . 112.49(14) ?
C14 N4 Mn1 . . 157.83(19) ?
C15 N5 Mn1 . . 157.80(18) ?
N1 C1 C2 . . 123.0(2) ?
N1 C1 H1 . . 118.5 ?
C2 C1 H1 . . 118.5 ?
C3 C2 C1 . . 118.6(2) ?
C3 C2 H2 . . 120.7 ?
C1 C2 H2 . . 120.7 ?
C2 C3 C4 . . 119.2(2) ?
C2 C3 H3 . . 120.4 ?
C4 C3 H3 . . 120.4 ?
C3 C4 C5 . . 119.2(2) ?
C3 C4 H4 . . 120.4 ?
C5 C4 H4 . . 120.4 ?
N1 C5 C4 . . 121.8(2) ?
N1 C5 C6 . . 115.45(19) ?
C4 C5 C6 . . 122.8(2) ?
N2 C6 C5 . . 116.3(2) ?
N2 C6 C7 . . 124.9(2) ?
C5 C6 C7 . . 118.8(2) ?
C6 C7 H7A . . 109.5 ?
C6 C7 H7B . . 109.5 ?
H7A C7 H7B . . 109.5 ?
C6 C7 H7C . . 109.5 ?
H7A C7 H7C . . 109.5 ?
H7B C7 H7C . . 109.5 ?
N2 C8 C9 . . 109.09(17) ?
N2 C8 H8A . . 109.9 ?
C9 C8 H8A . . 109.9 ?
N2 C8 H8B . . 109.9 ?
C9 C8 H8B . . 109.9 ?
H8A C8 H8B . . 108.3 ?
N3 C9 C8 . . 112.62(18) ?
N3 C9 H9A . . 109.1 ?
C8 C9 H9A . . 109.1 ?
N3 C9 H9B . . 109.1 ?
C8 C9 H9B . . 109.1 ?
H9A C9 H9B . . 107.8 ?
N3 C10 C11 . . 111.58(19) ?
N3 C10 H10A . . 109.3 ?
C11 C10 H10A . . 109.3 ?
N3 C10 H10B . . 109.3 ?
C11 C10 H10B . . 109.3 ?
H10A C10 H10B . . 108.0 ?
O1 C11 C10 . . 110.50(19) ?
O1 C11 H11A . . 109.6 ?
C10 C11 H11A . . 109.6 ?
O1 C11 H11B . . 109.6 ?
C10 C11 H11B . . 109.6 ?
H11A C11 H11B . . 108.1 ?
O1 C12 C13 . . 110.3(2) ?
O1 C12 H12A . . 109.6 ?
C13 C12 H12A . . 109.6 ?
O1 C12 H12B . . 109.6 ?
C13 C12 H12B . . 109.6 ?
H12A C12 H12B . . 108.1 ?
N3 C13 C12 . . 110.95(18) ?
N3 C13 H13A . . 109.4 ?
C12 C13 H13A . . 109.4 ?
N3 C13 H13B . . 109.4 ?
C12 C13 H13B . . 109.4 ?
H13A C13 H13B . . 108.0 ?
N4 C14 S1 . . 178.4(2) ?
N5 C15 S2 . . 179.1(2) ?

loop_
_geom_bond_atom_site_label_1
_geom_bond_atom_site_label_2
_geom_bond_site_symmetry_2
_geom_bond_distance
_geom_bond_publ_flag
Mn1 N1 . 2.2835(19) y
Mn1 N2 . 2.2115(18) y
Mn1 N3 . 2.3891(19) y
Mn1 N4 . 2.137(2) y
Mn1 N5 . 2.145(2) y
Mn1 O2 . 2.2117(17) y
S1 C14 . 1.631(2) ?
S2 C15 . 1.618(2) ?
O1 C12 . 1.432(3) ?
O1 C11 . 1.438(3) ?
O2 H2A . 0.820(16) ?
O2 H2B . 0.824(16) ?
N1 C1 . 1.336(3) ?
N1 C5 . 1.352(3) ?
N2 C6 . 1.276(3) ?
N2 C8 . 1.460(3) ?
N3 C9 . 1.482(3) ?
N3 C10 . 1.483(3) ?
N3 C13 . 1.486(3) ?
N4 C14 . 1.153(3) ?
N5 C15 . 1.166(3) ?
C1 C2 . 1.384(4) ?
C1 H1 . 0.9500 ?
C2 C3 . 1.375(4) ?
C2 H2 . 0.9500 ?
C3 C4 . 1.382(4) ?
C3 H3 . 0.9500 ?
C4 C5 . 1.386(3) ?
C4 H4 . 0.9500 ?
C5 C6 . 1.491(3) ?
C6 C7 . 1.497(3) ?
C7 H7A . 0.9800 ?
C7 H7B . 0.9800 ?
C7 H7C . 0.9800 ?
C8 C9 . 1.521(3) ?
C8 H8A . 0.9900 ?
C8 H8B . 0.9900 ?
C9 H9A . 0.9900 ?
C9 H9B . 0.9900 ?
C10 C11 . 1.507(3) ?
C10 H10A . 0.9900 ?
C10 H10B . 0.9900 ?
C11 H11A . 0.9900 ?
C11 H11B . 0.9900 ?
C12 C13 . 1.509(3) ?
C12 H12A . 0.9900 ?
C12 H12B . 0.9900 ?
C13 H13A . 0.9900 ?
C13 H13B . 0.9900 ?

loop_
_geom_hbond_atom_site_label_D
_geom_hbond_atom_site_label_H
_geom_hbond_atom_site_label_A
_geom_hbond_site_symmetry_A
_geom_hbond_distance_DH
_geom_hbond_distance_HA
_geom_hbond_distance_DA
_geom_hbond_angle_DHA
O2 H2A S1 1_655 0.820(16) 2.382(17) 3.1910(18) 169(2)
O2 H2B O1 4_565 0.824(16) 1.893(18) 2.693(2) 164(3)
C11 H11A O2 . 0.99 2.41 3.179(3) 134
C12 H12A S2 3_567 0.99 2.82 3.674(2) 145
